data_2224054
loop_
_publ_author_name
'Gagor, Anna'

_publ_section_title
;
 Pentapotassium europium(III) dilithium decafluoride, K~5~EuLi~2~F~10~
;
_journal_coeditor_code WM2269
_journal_issue 11
_journal_name_full 'Acta Crystallographica Section E'
_journal_page_first i82
_journal_paper_doi 10.1107/S1600536809044055
_journal_volume 65
_journal_year 2009
_chemical_formula_iupac 'K5 Eu Li2 F10'
_chemical_formula_structural 'K5 Eu Li2 F10'
_chemical_formula_sum 'Eu F10 K5 Li2'
_chemical_formula_weight 551.35
_chemical_name_systematic
;
Pentapotassium europium(III) dilithium decafluoride
;
_space_group_IT_number 62
_symmetry_cell_setting orthorhombic
_symmetry_space_group_name_Hall '-P 2ac 2n'
_symmetry_space_group_name_H-M 'P n m a'
_atom_sites_solution_primary direct
_atom_sites_solution_secondary difmap
_audit_creation_method SHELXL-97
_cell_angle_alpha 90.00
_cell_angle_beta 90.00
_cell_angle_gamma 90.00
_cell_formula_units_Z 4
_cell_length_a 20.5539(6)
_cell_length_b 7.7356(2)
_cell_length_c 6.8721(2)
_cell_measurement_reflns_used 12717
_cell_measurement_temperature 295(2)
_cell_measurement_theta_max 47.0163
_cell_measurement_theta_min 2.8140
_cell_volume 1092.64(5)
_computing_cell_refinement 'CrysAlis RED (Oxford Diffraction, 2007)'
_computing_data_collection 'CrysAlis CCD (Oxford Diffraction, 2007)'
_computing_data_reduction 'CrysAlis RED (Oxford Diffraction, 2007)'
_computing_molecular_graphics 'DIAMOND (Brandenburg & Putz, 2006)'
_computing_publication_material 'SHELXL97 (Sheldrick, 2008)'
_computing_structure_refinement 'SHELXL97 (Sheldrick, 2008)'
_computing_structure_solution 'SHELXS97 (Sheldrick, 2008)'
_diffrn_ambient_temperature 295(2)
_diffrn_detector_area_resol_mean '1024x1024 with blocks 2x2, 33.133pixel/mm'
_diffrn_measured_fraction_theta_full 0.996
_diffrn_measured_fraction_theta_max 0.930
_diffrn_measurement_device_type 'Kuma KM-4 with CCD area-detector'
_diffrn_measurement_method \w
_diffrn_radiation_monochromator graphite
_diffrn_radiation_source 'fine-focus sealed tube'
_diffrn_radiation_type MoK\a
_diffrn_radiation_wavelength 0.71073
_diffrn_reflns_av_R_equivalents 0.0343
_diffrn_reflns_av_sigmaI/netI 0.0487
_diffrn_reflns_limit_h_max 27
_diffrn_reflns_limit_h_min -42
_diffrn_reflns_limit_k_max 15
_diffrn_reflns_limit_k_min -11
_diffrn_reflns_limit_l_max 9
_diffrn_reflns_limit_l_min -14
_diffrn_reflns_number 23852
_diffrn_reflns_theta_full 28.00
_diffrn_reflns_theta_max 47.17
_diffrn_reflns_theta_min 3.13
_diffrn_standards_number 0
_exptl_absorpt_coefficient_mu 7.750
_exptl_absorpt_correction_T_max 0.3100
_exptl_absorpt_correction_T_min 0.1457
_exptl_absorpt_correction_type multi-scan
_exptl_absorpt_process_details '(CrysAlis RED; Oxford Diffraction, 2007)'
_exptl_crystal_colour colorless
_exptl_crystal_density_diffrn 3.352
_exptl_crystal_density_method 'not measured'
_exptl_crystal_description 'rectangular prism'
_exptl_crystal_F_000 1016
_exptl_crystal_size_max 0.35
_exptl_crystal_size_mid 0.20
_exptl_crystal_size_min 0.15
_refine_diff_density_max 2.353
_refine_diff_density_min -3.023
_refine_ls_extinction_coef 0.0234(3)
_refine_ls_extinction_expression Fc^*^=kFc[1+0.001xFc^2^\l^3^/sin(2\q)]^-1/4^
_refine_ls_extinction_method 'SHELXL97 (Sheldrick, 2008)'
_refine_ls_goodness_of_fit_ref 0.827
_refine_ls_matrix_type full
_refine_ls_number_parameters 98
_refine_ls_number_reflns 4895
_refine_ls_number_restraints 0
_refine_ls_restrained_S_all 0.827
_refine_ls_R_factor_all 0.0381
_refine_ls_R_factor_gt 0.0211
_refine_ls_shift/su_max 0.001
_refine_ls_shift/su_mean 0.000
_refine_ls_structure_factor_coef Fsqd
_refine_ls_weighting_details 'w=1/[\s^2^(Fo^2^)+(0.02P)^2^] where P=(Fo^2^+2Fc^2^)/3'
_refine_ls_weighting_scheme calc
_refine_ls_wR_factor_gt 0.0367
_refine_ls_wR_factor_ref 0.0387
_reflns_number_gt 3564
_reflns_number_total 4895
_reflns_threshold_expression I>2\s(I)
_cod_data_source_file wm2269.cif
_cod_data_source_block I
_cod_database_code 2224054
_cod_database_fobs_code 2224054

loop_
_symmetry_equiv_pos_as_xyz
'x, y, z'
'-x+1/2, -y, z+1/2'
'-x, y+1/2, -z'
'x+1/2, -y+1/2, -z+1/2'
'-x, -y, -z'
'x-1/2, y, -z-1/2'
'x, -y-1/2, z'
'-x-1/2, y-1/2, z-1/2'

loop_
_atom_site_type_symbol
_atom_site_label
_atom_site_fract_x
_atom_site_fract_y
_atom_site_fract_z
_atom_site_U_iso_or_equiv
_atom_site_adp_type
_atom_site_calc_flag
_atom_site_refinement_flags
_atom_site_occupancy
_atom_site_disorder_assembly
_atom_site_disorder_group
K K1 0.457104(13) 0.97833(4) 0.25084(4) 0.01525(4) Uani d . 1 . .
K K2 0.282845(14) 0.02578(4) 0.42686(4) 0.01675(5) Uani d . 1 . .
K K3 0.36036(2) 0.2500 0.93720(6) 0.01762(7) Uani d S 1 . .
Eu Eu1 0.106855(4) 0.2500 0.236787(10) 0.00739(2) Uani d S 1 . .
Li Li1 0.92238(15) 0.2500 0.9701(4) 0.0131(5) Uani d S 1 . .
Li Li2 0.67290(16) 0.2500 0.8419(5) 0.0143(6) Uani d S 1 . .
F F1 0.00915(5) 0.2500 0.04773(15) 0.01369(18) Uani d S 1 . .
F F2 0.01991(5) 0.2500 0.45288(15) 0.0174(2) Uani d S 1 . .
F F3 0.09032(4) 0.96151(9) 0.15506(12) 0.01698(15) Uani d . 1 . .
F F4 0.14639(4) 0.07571(10) 0.49951(11) 0.01549(14) Uani d . 1 . .
F F5 0.21739(5) 0.2500 0.19250(16) 0.0167(2) Uani d S 1 . .
F F6 0.37353(6) 0.2500 0.31189(16) 0.01580(19) Uani d S 1 . .
F F7 0.75888(5) 0.2500 0.79160(15) 0.0160(2) Uani d S 1 . .
F F8 0.63085(5) 0.2500 0.60493(14) 0.01447(19) Uani d S 1 . .

loop_
_atom_site_aniso_label
_atom_site_aniso_U_11
_atom_site_aniso_U_22
_atom_site_aniso_U_33
_atom_site_aniso_U_12
_atom_site_aniso_U_13
_atom_site_aniso_U_23
K1 0.01483(10) 0.01435(10) 0.01657(10) -0.00139(8) -0.00065(9) -0.00117(9)
K2 0.01782(11) 0.01449(11) 0.01795(10) 0.00145(9) -0.00036(9) -0.00152(9)
K3 0.0292(2) 0.01074(15) 0.01291(14) 0.000 -0.00250(14) 0.000
Eu1 0.00789(3) 0.00732(3) 0.00696(3) 0.000 -0.00052(3) 0.000
Li1 0.0131(13) 0.0150(14) 0.0112(12) 0.000 0.0005(11) 0.000
Li2 0.0160(15) 0.0147(14) 0.0121(12) 0.000 0.0002(11) 0.000
F1 0.0096(4) 0.0171(5) 0.0144(4) 0.000 -0.0018(4) 0.000
F2 0.0163(5) 0.0221(5) 0.0138(4) 0.000 0.0025(4) 0.000
F3 0.0219(4) 0.0108(3) 0.0183(3) -0.0001(3) -0.0047(3) -0.0029(3)
F4 0.0222(4) 0.0104(3) 0.0139(3) -0.0007(3) -0.0029(3) -0.0009(3)
F5 0.0106(4) 0.0228(5) 0.0168(4) 0.000 -0.0014(4) 0.000
F6 0.0150(5) 0.0197(5) 0.0127(4) 0.000 -0.0028(4) 0.000
F7 0.0129(5) 0.0203(5) 0.0147(4) 0.000 0.0011(4) 0.000
F8 0.0134(4) 0.0205(5) 0.0095(4) 0.000 -0.0012(4) 0.000

loop_
_atom_type_symbol
_atom_type_description
_atom_type_scat_dispersion_real
_atom_type_scat_dispersion_imag
_atom_type_scat_source
Li Li -0.0003 0.0001 'International Tables Vol C Tables 4.2.6.8 and 6.1.1.4'
F F 0.0171 0.0103 'International Tables Vol C Tables 4.2.6.8 and 6.1.1.4'
K K 0.2009 0.2494 'International Tables Vol C Tables 4.2.6.8 and 6.1.1.4'
Eu Eu -0.1578 3.6682 'International Tables Vol C Tables 4.2.6.8 and 6.1.1.4'

loop_
_geom_angle_atom_site_label_1
_geom_angle_atom_site_label_2
_geom_angle_atom_site_label_3
_geom_angle_site_symmetry_1
_geom_angle_site_symmetry_3
_geom_angle
_geom_angle_publ_flag
F8 K1 F1 5_666 6_666 125.15(3) ?
F8 K1 F2 5_666 2_564 88.19(3) ?
F1 K1 F2 6_666 2_564 143.59(3) ?
F8 K1 F6 5_666 1_565 91.46(3) ?
F1 K1 F6 6_666 1_565 65.12(3) ?
F2 K1 F6 2_564 1_565 135.55(3) ?
F8 K1 F4 5_666 2_564 67.56(3) ?
F1 K1 F4 6_666 2_564 137.02(3) ?
F2 K1 F4 2_564 2_564 64.55(3) ?
F6 K1 F4 1_565 2_564 74.37(3) ?
F8 K1 F1 5_666 2_565 59.07(3) ?
F1 K1 F1 6_666 2_565 91.096(10) ?
F2 K1 F1 2_564 2_565 95.48(2) ?
F6 K1 F1 1_565 2_565 121.93(3) ?
F4 K1 F1 2_564 2_565 123.48(2) ?
F8 K1 F3 5_666 6_656 122.24(3) ?
F1 K1 F3 6_666 6_656 62.54(2) ?
F2 K1 F3 2_564 6_656 88.52(3) ?
F6 K1 F3 1_565 6_656 127.47(3) ?
F4 K1 F3 2_564 6_656 151.91(2) ?
F1 K1 F3 2_565 6_656 63.93(3) ?
F8 K1 F2 5_666 6_666 164.89(3) ?
F1 K1 F2 6_666 6_666 60.15(3) ?
F2 K1 F2 2_564 6_666 91.732(11) ?
F6 K1 F2 1_565 6_666 78.06(3) ?
F4 K1 F2 2_564 6_666 98.83(3) ?
F1 K1 F2 2_565 6_666 135.88(3) ?
F3 K1 F2 6_656 6_666 72.85(3) ?
F8 K1 F3 5_666 2_575 62.84(2) ?
F1 K1 F3 6_666 2_575 62.36(3) ?
F2 K1 F3 2_564 2_575 148.43(2) ?
F6 K1 F3 1_565 2_575 62.20(3) ?
F4 K1 F3 2_564 2_575 110.69(2) ?
F1 K1 F3 2_565 2_575 59.86(2) ?
F3 K1 F3 6_656 2_575 96.38(2) ?
F2 K1 F3 6_666 2_575 119.55(2) ?
Li1 K1 F3 6_567 2_575 36.79(4) ?
F8 K1 Li2 5_666 5_666 34.37(6) ?
F7 K2 F6 6_557 . 85.43(3) ?
F7 K2 F5 6_557 . 85.58(3) ?
F6 K2 F5 . . 75.86(3) ?
F7 K2 F7 6_557 5_656 148.354(19) ?
F6 K2 F7 . 5_656 124.18(3) ?
F5 K2 F7 . 5_656 90.98(2) ?
F7 K2 F8 6_557 5_656 132.75(3) ?
F6 K2 F8 . 5_656 91.71(2) ?
F5 K2 F8 . 5_656 139.19(3) ?
F7 K2 F8 5_656 5_656 63.94(3) ?
F7 K2 F5 6_557 2 91.28(2) ?
F6 K2 F5 . 2 133.49(3) ?
F5 K2 F5 . 2 150.205(12) ?
F7 K2 F5 5_656 2 76.39(3) ?
F8 K2 F5 5_656 2 57.98(3) ?
F7 K2 F4 6_557 . 66.62(3) ?
F6 K2 F4 . . 130.25(2) ?
F5 K2 F4 . . 62.29(3) ?
F7 K2 F4 5_656 . 83.95(3) ?
F8 K2 F4 5_656 . 137.60(2) ?
F5 K2 F4 2 . 89.28(3) ?
F7 K2 F3 6_557 2_565 76.20(3) ?
F6 K2 F3 . 2_565 62.15(3) ?
F5 K2 F3 . 2_565 135.02(2) ?
F7 K2 F3 5_656 2_565 125.05(3) ?
F8 K2 F3 5_656 2_565 61.27(2) ?
F5 K2 F3 2 2_565 72.01(3) ?
F4 K2 F3 . 2_565 137.88(2) ?
Li2 K2 F3 5_656 2_565 94.67(7) ?
F7 K2 F4 6_557 2_554 150.54(2) ?
F6 K2 F4 . 2_554 65.89(2) ?
F5 K2 F4 . 2_554 81.15(3) ?
F7 K2 F4 5_656 2_554 58.49(3) ?
F8 K2 F4 5_656 2_554 58.53(2) ?
F5 K2 F4 2 2_554 112.98(2) ?
F4 K2 F4 . 2_554 127.14(2) ?
Li2 K2 F4 5_656 2_554 32.54(5) ?
F3 K2 F4 2_565 2_554 94.98(2) ?
Li2 K2 F4 6_557 2_554 147.93(5) ?
F4 K3 F4 2 8_666 159.74(4) ?
F4 K3 F6 2 1_556 80.751(19) ?
F4 K3 F6 8_666 1_556 80.751(19) ?
F4 K3 F7 2 6_557 93.29(2) ?
F4 K3 F7 8_666 6_557 93.29(2) ?
F6 K3 F7 1_556 6_557 133.01(4) ?
F4 K3 F3 2 2_565 63.21(2) ?
F4 K3 F3 8_666 2_565 136.75(3) ?
F6 K3 F3 1_556 2_565 131.84(3) ?
F7 K3 F3 6_557 2_565 82.48(3) ?
F4 K3 F3 2 8_656 136.75(3) ?
F4 K3 F3 8_666 8_656 63.21(2) ?
F6 K3 F3 1_556 8_656 131.84(3) ?
F7 K3 F3 6_557 8_656 82.48(3) ?
F3 K3 F3 2_565 8_656 73.58(3) ?
F4 K3 F2 2 6_657 90.874(19) ?
F4 K3 F2 8_666 6_657 90.874(19) ?
F6 K3 F2 1_556 6_657 71.03(3) ?
F7 K3 F2 6_557 6_657 155.96(3) ?
F3 K3 F2 2_565 6_657 78.33(3) ?
F3 K3 F2 8_656 6_657 78.33(3) ?
Li1 K3 F2 6_557 6_657 78.49(6) ?
F5 Eu1 F2 . . 147.91(4) ?
F5 Eu1 F3 . 1_545 96.48(2) ?
F2 Eu1 F3 . 1_545 92.40(2) ?
F5 Eu1 F3 . 7_575 96.48(2) ?
F2 Eu1 F3 . 7_575 92.40(2) ?
F3 Eu1 F3 1_545 7_575 147.22(4) ?
F5 Eu1 F1 . . 139.47(4) ?
F2 Eu1 F1 . . 72.63(4) ?
F3 Eu1 F1 1_545 . 75.29(2) ?
F3 Eu1 F1 7_575 . 75.30(2) ?
F5 Eu1 F4 . 7_565 76.34(3) ?
F2 Eu1 F4 . 7_565 77.25(3) ?
F3 Eu1 F4 1_545 7_565 140.49(3) ?
F3 Eu1 F4 7_575 7_565 72.04(3) ?
F1 Eu1 F4 . 7_565 133.97(2) ?
F5 Eu1 F4 . . 76.34(3) ?
F2 Eu1 F4 . . 77.25(3) ?
F3 Eu1 F4 1_545 . 72.04(3) ?
F3 Eu1 F4 7_575 . 140.49(3) ?
F1 Eu1 F4 . . 133.97(2) ?
F4 Eu1 F4 7_565 . 68.51(4) ?
F5 Eu1 F8 . 6_556 70.51(4) ?
F2 Eu1 F8 . 6_556 141.59(4) ?
F3 Eu1 F8 1_545 6_556 78.10(2) ?
F3 Eu1 F8 7_575 6_556 78.10(2) ?
F1 Eu1 F8 . 6_556 68.96(4) ?
F4 Eu1 F8 7_565 6_556 131.91(2) ?
F4 Eu1 F8 . 6_556 131.91(2) ?
F6 Li1 F1 6_657 1_656 107.19(16) ?
F6 Li1 F3 6_657 5_666 107.75(11) ?
F1 Li1 F3 1_656 5_666 105.42(11) ?
F6 Li1 F3 6_657 3_646 107.75(11) ?
F1 Li1 F3 1_656 3_646 105.42(11) ?
F3 Li1 F3 5_666 3_646 122.43(17) ?
F7 Li2 F4 . 6_657 114.17(13) ?
F7 Li2 F4 . 4_556 114.17(13) ?
F4 Li2 F4 6_657 4_556 95.80(16) ?
F7 Li2 F8 . . 106.88(17) ?
F4 Li2 F8 6_657 . 112.90(13) ?
F4 Li2 F8 4_556 . 112.90(13) ?
F7 Li2 K2 . 5_656 65.12(8) ?
F4 Li2 K2 6_657 5_656 86.08(4) ?
F4 Li2 K2 4_556 5_656 178.10(12) ?
F8 Li2 K2 . 5_656 66.01(8) ?
F7 Li2 K2 . 3_656 65.12(8) ?
F4 Li2 K2 6_657 3_656 178.10(12) ?
F4 Li2 K2 4_556 3_656 86.08(4) ?
F8 Li2 K2 . 3_656 66.01(8) ?
K2 Li2 K2 5_656 3_656 92.03(9) ?
Li1 F1 Eu1 1_454 . 163.75(11) ?
Li1 F1 K1 1_454 6_546 76.71(6) ?
Eu1 F1 K1 . 6_546 93.07(3) ?
Li1 F1 K1 1_454 4_465 76.71(6) ?
Eu1 F1 K1 . 4_465 93.07(3) ?
K1 F1 K1 6_546 4_465 100.45(3) ?
Li1 F1 K1 1_454 2_564 91.64(8) ?
Eu1 F1 K1 . 2_564 100.88(3) ?
K1 F1 K1 6_546 2_564 88.904(10) ?
K1 F1 K1 4_465 2_564 162.80(4) ?
Li1 F1 K1 1_454 8_655 91.64(8) ?
Eu1 F1 K1 . 8_655 100.88(3) ?
K1 F1 K1 6_546 8_655 162.80(4) ?
K1 F1 K1 4_465 8_655 88.904(10) ?
K1 F1 K1 2_564 8_655 78.68(3) ?
Eu1 F2 K1 . 8_656 110.14(3) ?
Eu1 F2 K1 . 2_565 110.14(3) ?
K1 F2 K1 8_656 2_565 80.09(3) ?
Eu1 F2 K1 . 6_546 91.98(3) ?
K1 F2 K1 8_656 6_546 157.42(4) ?
K1 F2 K1 2_565 6_546 88.268(11) ?
Eu1 F2 K1 . 4_465 91.98(3) ?
K1 F2 K1 8_656 4_465 88.268(11) ?
K1 F2 K1 2_565 4_465 157.42(4) ?
K1 F2 K1 6_546 4_465 95.64(3) ?
Eu1 F2 K3 . 6_557 153.25(4) ?
K1 F2 K3 8_656 6_557 90.02(3) ?
K1 F2 K3 2_565 6_557 90.02(3) ?
K1 F2 K3 6_546 6_557 70.57(2) ?
K1 F2 K3 4_465 6_557 70.57(2) ?
Li1 F3 Eu1 5_666 1_565 166.53(9) ?
Li1 F3 K3 5_666 2_564 81.61(9) ?
Eu1 F3 K3 1_565 2_564 110.42(3) ?
Li1 F3 K1 5_666 6_556 90.59(10) ?
Eu1 F3 K1 1_565 6_556 92.43(3) ?
K3 F3 K1 2_564 6_556 103.03(3) ?
Li1 F3 K1 5_666 2_574 70.22(9) ?
Eu1 F3 K1 1_565 2_574 97.07(3) ?
K3 F3 K1 2_564 2_574 151.20(3) ?
K1 F3 K1 6_556 2_574 83.62(2) ?
Li1 F3 K2 5_666 2_564 84.87(10) ?
Eu1 F3 K2 1_565 2_564 88.18(3) ?
K3 F3 K2 2_564 2_564 93.85(3) ?
K1 F3 K2 6_556 2_564 161.70(3) ?
K1 F3 K2 2_574 2_564 78.16(2) ?
Li2 F4 Eu1 6_557 . 97.82(8) ?
Li2 F4 K3 6_557 2_554 147.88(8) ?
Eu1 F4 K3 . 2_554 114.18(3) ?
Li2 F4 K1 6_557 2_565 88.18(11) ?
Eu1 F4 K1 . 2_565 107.11(3) ?
K3 F4 K1 2_554 2_565 85.08(2) ?
Li2 F4 K2 6_557 . 84.91(11) ?
Eu1 F4 K2 . . 106.00(3) ?
K3 F4 K2 2_554 . 83.77(2) ?
K1 F4 K2 2_565 . 146.79(3) ?
Li2 F4 K2 6_557 2 61.37(8) ?
Eu1 F4 K2 . 2 159.13(3) ?
K3 F4 K2 2_554 2 86.55(2) ?
K1 F4 K2 2_565 2 75.704(19) ?
K2 F4 K2 . 2 72.480(17) ?
Eu1 F5 K2 . 7_565 114.28(3) ?
Eu1 F5 K2 . . 114.28(3) ?
K2 F5 K2 7_565 . 79.15(3) ?
Eu1 F5 K2 . 2_554 94.85(3) ?
K2 F5 K2 7_565 2_554 150.40(4) ?
K2 F5 K2 . 2_554 84.342(11) ?
Eu1 F5 K2 . 8_665 94.85(3) ?
K2 F5 K2 7_565 8_665 84.342(11) ?
K2 F5 K2 . 8_665 150.40(4) ?
K2 F5 K2 2_554 8_665 98.89(4) ?
Li1 F6 K3 6_557 1_554 152.17(12) ?
Li1 F6 K2 6_557 7_565 98.23(8) ?
K3 F6 K2 1_554 7_565 102.81(3) ?
Li1 F6 K2 6_557 . 98.23(8) ?
K3 F6 K2 1_554 . 102.81(3) ?
K2 F6 K2 7_565 . 81.18(4) ?
Li1 F6 K1 6_557 1_545 77.21(7) ?
K3 F6 K1 1_554 1_545 85.04(3) ?
K2 F6 K1 7_565 1_545 168.64(4) ?
K2 F6 K1 . 1_545 89.126(9) ?
Li1 F6 K1 6_557 7_575 77.21(7) ?
K3 F6 K1 1_554 7_575 85.04(3) ?
K2 F6 K1 7_565 7_575 89.126(9) ?
K2 F6 K1 . 7_575 168.64(4) ?
K1 F6 K1 1_545 7_575 99.84(4) ?
Li2 F7 K3 . 6_657 154.06(11) ?
Li2 F7 K2 . 4_556 92.42(8) ?
K3 F7 K2 6_657 4_556 106.96(3) ?
Li2 F7 K2 . 6_657 92.42(8) ?
K3 F7 K2 6_657 6_657 106.96(3) ?
K2 F7 K2 4_556 6_657 81.97(3) ?
Li2 F7 K2 . 5_656 78.37(7) ?
K3 F7 K2 6_657 5_656 85.43(3) ?
K2 F7 K2 4_556 5_656 165.38(4) ?
K2 F7 K2 6_657 5_656 87.055(6) ?
Li2 F7 K2 . 3_656 78.37(7) ?
K3 F7 K2 6_657 3_656 85.43(3) ?
K2 F7 K2 4_556 3_656 87.055(6) ?
K2 F7 K2 6_657 3_656 165.38(4) ?
K2 F7 K2 5_656 3_656 101.95(4) ?
Li2 F8 Eu1 . 6_656 163.91(12) ?
Li2 F8 K1 . 5_666 89.41(9) ?
Eu1 F8 K1 6_656 5_666 102.73(3) ?
Li2 F8 K1 . 3_646 89.41(9) ?
Eu1 F8 K1 6_656 3_646 102.73(3) ?
K1 F8 K1 5_666 3_646 81.17(3) ?
Li2 F8 K2 . 3_656 76.74(7) ?
Eu1 F8 K2 6_656 3_656 93.11(3) ?
K1 F8 K2 5_666 3_656 162.14(4) ?
K1 F8 K2 3_646 3_656 87.386(10) ?
Li2 F8 K2 . 5_656 76.74(7) ?
Eu1 F8 K2 6_656 5_656 93.11(3) ?
K1 F8 K2 5_666 5_656 87.386(10) ?
K1 F8 K2 3_646 5_656 162.14(4) ?
K2 F8 K2 3_656 5_656 100.09(4) ?

loop_
_geom_bond_atom_site_label_1
_geom_bond_atom_site_label_2
_geom_bond_site_symmetry_2
_geom_bond_distance
_geom_bond_publ_flag
K1 F8 5_666 2.7148(9) ?
K1 F1 6_666 2.7344(7) ?
K1 F2 2_564 2.7451(9) ?
K1 F6 1_565 2.7465(8) ?
K1 F4 2_564 2.7718(8) ?
K1 F1 2_565 2.7863(8) ?
K1 F3 6_656 2.8163(9) ?
K1 F2 6_666 2.8359(8) ?
K1 Li1 6_567 2.933(2) ?
K1 F3 2_575 2.9804(8) ?
K1 Li2 5_666 3.266(3) ?
K1 Li1 2_664 3.395(3) ?
K2 F7 6_557 2.6446(8) ?
K2 F6 . 2.6658(10) ?
K2 F5 . 2.7225(9) ?
K2 F7 5_656 2.7460(7) ?
K2 F8 5_656 2.7831(7) ?
K2 F5 2 2.8078(8) ?
K2 F4 . 2.8748(8) ?
K2 Li2 5_656 2.965(2) ?
K2 F3 2_565 3.0440(9) ?
K2 Li2 6_557 3.262(3) ?
K2 F4 2_554 3.3700(8) ?
K2 Li1 6_557 3.426(3) ?
K3 F4 2 2.5594(8) ?
K3 F4 8_666 2.5594(8) ?
K3 F6 1_556 2.5891(11) ?
K3 F7 6_557 2.6119(11) ?
K3 F3 2_565 2.7320(8) ?
K3 F3 8_656 2.7320(8) ?
K3 Li1 6_557 3.076(3) ?
K3 F2 6_657 3.3652(12) ?
Eu1 F5 . 2.2923(11) y
Eu1 F2 . 2.3236(11) y
Eu1 F3 1_545 2.3262(7) y
Eu1 F3 7_575 2.3262(7) ?
Eu1 F1 . 2.3918(10) y
Eu1 F4 7_565 2.3954(7) ?
Eu1 F4 . 2.3954(7) y
Eu1 F8 6_556 2.3996(10) y
Eu1 Li2 6_557 3.198(3) ?
Li1 F6 6_657 1.804(3) y
Li1 F1 1_656 1.862(3) y
Li1 F3 5_666 1.8669(16) y
Li1 F3 3_646 1.8669(16) ?
Li1 K1 4_566 2.933(2) ?
Li1 K1 6_647 2.933(2) ?
Li1 K3 6_657 3.076(3) ?
Li1 K1 2_665 3.395(3) ?
Li1 K1 8_756 3.395(3) ?
Li1 K2 6_657 3.426(3) ?
Li1 K2 4_556 3.426(3) ?
Li2 F7 . 1.801(4) y
Li2 F4 6_657 1.817(2) y
Li2 F4 4_556 1.817(2) ?
Li2 F8 . 1.844(3) y
Li2 K2 5_656 2.965(2) ?
Li2 K2 3_656 2.965(2) ?
Li2 Eu1 6_657 3.198(3) ?
Li2 K2 4_556 3.262(3) ?
Li2 K2 6_657 3.262(3) ?
Li2 K1 5_666 3.266(3) ?
Li2 K1 3_646 3.266(3) ?
